data_1514556
loop_
_publ_author_name
'Saouma, Caroline T.'
'Lu, Connie C.'
'Day, Michael W.'
'Peters, Jonas C.'

_publ_section_title
;
 CO2 reduction by Fe(i): solvent control of C--O cleavage versus C--C
 coupling
;
_journal_issue 10
_journal_name_full 'Chemical Science'
_journal_page_first 4042
_journal_paper_doi 10.1039/c3sc51262b
_journal_volume 4
_journal_year 2013
_chemical_formula_moiety 'C90 H82 B2 FE2 O P6, 2(C6 H6)'
_chemical_formula_sum 'C102 H94 B2 Fe2 O P6'
_chemical_formula_weight 1654.91
_chemical_name_systematic
;
 ?
;
_space_group_IT_number 122
_symmetry_cell_setting tetragonal
_symmetry_space_group_name_Hall 'I -4 2bw'
_symmetry_space_group_name_H-M 'I -4 2 d'
_atom_sites_solution_hydrogens geom
_atom_sites_solution_primary direct
_atom_sites_solution_secondary difmap
_audit_creation_method SHELXL-97
_cell_angle_alpha 90.00
_cell_angle_beta 90.00
_cell_angle_gamma 90.00
_cell_formula_units_Z 8
_cell_length_a 33.2834(6)
_cell_length_b 33.2834(6)
_cell_length_c 16.7509(6)
_cell_measurement_reflns_used 9874
_cell_measurement_temperature 100(2)
_cell_measurement_theta_max 25.38
_cell_measurement_theta_min 2.20
_cell_volume 18556.4(8)
_computing_cell_refinement 'SAINT 7 (Bruker-AXS, 2005)'
_computing_data_collection 'SMART 5 (Bruker-AXS, 2003)'
_computing_data_reduction 'SAINT 7 (Bruker-AXS, 2005)'
_computing_molecular_graphics 'Bruker SHELXTL'
_computing_publication_material 'Bruker SHELXTL'
_computing_structure_refinement 'SHELXL-97 (Sheldrick, 1997)'
_computing_structure_solution 'SHELXS-97 (Sheldrick, 1990)'
_diffrn_ambient_temperature 100(2)
_diffrn_detector_area_resol_mean 8.3
_diffrn_measured_fraction_theta_full 0.999
_diffrn_measured_fraction_theta_max 0.999
_diffrn_measurement_device_type 'Bruker Smart APEX CCD'
_diffrn_measurement_method 'omega and phi scans'
_diffrn_radiation_monochromator graphite
_diffrn_radiation_source 'fine-focus sealed tube'
_diffrn_radiation_type MoK\a
_diffrn_radiation_wavelength 0.71073
_diffrn_reflns_av_R_equivalents 0.0396
_diffrn_reflns_av_sigmaI/netI 0.0191
_diffrn_reflns_limit_h_max 40
_diffrn_reflns_limit_h_min -40
_diffrn_reflns_limit_k_max 40
_diffrn_reflns_limit_k_min -40
_diffrn_reflns_limit_l_max 20
_diffrn_reflns_limit_l_min -20
_diffrn_reflns_number 124894
_diffrn_reflns_theta_full 25.61
_diffrn_reflns_theta_max 25.61
_diffrn_reflns_theta_min 1.83
_diffrn_standards_decay_% 0
_diffrn_standards_interval_count 0
_diffrn_standards_interval_time 0
_diffrn_standards_number 0
_exptl_absorpt_coefficient_mu 0.462
_exptl_absorpt_correction_T_max 0.8738
_exptl_absorpt_correction_T_min 0.8367
_exptl_absorpt_correction_type multi-scan
_exptl_absorpt_process_details 'SADABS (Sheldrick, 2005)'
_exptl_crystal_colour brown
_exptl_crystal_density_diffrn 1.185
_exptl_crystal_density_method 'not measured'
_exptl_crystal_description block
_exptl_crystal_F_000 6928
_exptl_crystal_size_max 0.40
_exptl_crystal_size_mid 0.30
_exptl_crystal_size_min 0.30
_refine_diff_density_max 0.761
_refine_diff_density_min -0.260
_refine_diff_density_rms 0.079
_refine_ls_abs_structure_details 'Flack H D (1983), Acta Cryst. A39, 876-881'
_refine_ls_abs_structure_Flack 0.017(18)
_refine_ls_extinction_method none
_refine_ls_goodness_of_fit_ref 1.117
_refine_ls_hydrogen_treatment constr
_refine_ls_matrix_type full
_refine_ls_number_parameters 1002
_refine_ls_number_reflns 8762
_refine_ls_number_restraints 4119
_refine_ls_restrained_S_all 1.035
_refine_ls_R_factor_all 0.0596
_refine_ls_R_factor_gt 0.0554
_refine_ls_shift/su_max 0.001
_refine_ls_shift/su_mean 0.000
_refine_ls_structure_factor_coef Fsqd
_refine_ls_weighting_details 'calc w=1/[\s^2^(Fo^2^)+(0.0972P)^2^+24.5799P] where P=(Fo^2^+2Fc^2^)/3'
_refine_ls_weighting_scheme calc
_refine_ls_wR_factor_gt 0.1516
_refine_ls_wR_factor_ref 0.1557
_reflns_number_gt 8196
_reflns_number_total 8762
_reflns_threshold_expression >2sigma(I)
_cod_data_source_file c3sc51262b.txt
_cod_data_source_block complex12
_cod_depositor_comments
;
The following automatic conversions were performed:

'_symmetry_cell_setting' value 'Tetragonal' changed to 'tetragonal'
according to
/usr/data/users/saulius/automatic-downloads/retrospective/RSC/lib/dictionaries/cif_core.dic
dictionary named 'cif_core.dic' version 2.4.2 from 2011-04-26.

Automatic conversion script
Id: cif_fix_values 2281 2013-09-26 08:29:07Z andrius 
;
_cod_database_code 1514556

loop_
_symmetry_equiv_pos_as_xyz
'x, y, z'
'-x, -y, z'
'y, -x, -z'
'-y, x, -z'
'-x+1/2, y, -z+3/4'
'x+1/2, -y, -z+3/4'
'-y+1/2, -x, z+3/4'
'y+1/2, x, z+3/4'
'x+1/2, y+1/2, z+1/2'
'-x+1/2, -y+1/2, z+1/2'
'y+1/2, -x+1/2, -z+1/2'
'-y+1/2, x+1/2, -z+1/2'
'-x+1, y+1/2, -z+5/4'
'x+1, -y+1/2, -z+5/4'
'-y+1, -x+1/2, z+5/4'
'y+1, x+1/2, z+5/4'

loop_
_atom_site_label
_atom_site_type_symbol
_atom_site_fract_x
_atom_site_fract_y
_atom_site_fract_z
_atom_site_U_iso_or_equiv
_atom_site_adp_type
_atom_site_occupancy
_atom_site_symmetry_multiplicity
_atom_site_calc_flag
_atom_site_refinement_flags
_atom_site_disorder_assembly
_atom_site_disorder_group
O1 O 0.42058(15) 0.7500 0.1250 0.0608(11) Uani 1 2 d SU . .
Fe1 Fe 0.405949(14) 0.768989(15) 0.03185(3) 0.03532(14) Uani 1 1 d U A .
P1 P 0.42778(3) 0.83411(3) -0.01088(5) 0.0404(2) Uani 1 1 d DU . .
C10 C 0.4782(2) 0.8483(3) 0.0219(6) 0.0500(19) Uani 0.59(2) 1 d PDU A 1
C11 C 0.5006(4) 0.8770(4) -0.0169(9) 0.064(3) Uani 0.59(2) 1 d PDU A 1
H11 H 0.4895 0.8909 -0.0613 0.077 Uiso 0.59(2) 1 calc PR A 1
C12 C 0.5394(4) 0.8857(5) 0.0085(9) 0.065(3) Uani 0.59(2) 1 d PDU A 1
H12 H 0.5551 0.9048 -0.0198 0.078 Uiso 0.59(2) 1 calc PR A 1
C13 C 0.5552(4) 0.8669(5) 0.0740(8) 0.072(3) Uani 0.59(2) 1 d PDU A 1
H13 H 0.5815 0.8735 0.0915 0.086 Uiso 0.59(2) 1 calc PR A 1
C14 C 0.5336(3) 0.8389(4) 0.1141(8) 0.071(3) Uani 0.59(2) 1 d PDU A 1
H14 H 0.5445 0.8263 0.1602 0.085 Uiso 0.59(2) 1 calc PR A 1
C15 C 0.4958(3) 0.8289(4) 0.0871(7) 0.054(2) Uani 0.59(2) 1 d PDU A 1
H15 H 0.4813 0.8082 0.1136 0.065 Uiso 0.59(2) 1 calc PR A 1
C10A C 0.4768(3) 0.8493(3) 0.0289(9) 0.046(2) Uani 0.41(2) 1 d PDU A 2
C11A C 0.5058(5) 0.8679(7) -0.0155(11) 0.059(3) Uani 0.41(2) 1 d PDU A 2
H11A H 0.5010 0.8738 -0.0702 0.071 Uiso 0.41(2) 1 calc PR A 2
C12A C 0.5423(6) 0.8783(8) 0.0195(14) 0.067(3) Uani 0.41(2) 1 d PDU A 2
H12A H 0.5620 0.8918 -0.0116 0.080 Uiso 0.41(2) 1 calc PR A 2
C13A C 0.5505(5) 0.8696(7) 0.0965(13) 0.071(3) Uani 0.41(2) 1 d PDU A 2
H13A H 0.5759 0.8759 0.1191 0.085 Uiso 0.41(2) 1 calc PR A 2
C14A C 0.5214(5) 0.8516(6) 0.1406(11) 0.071(3) Uani 0.41(2) 1 d PDU A 2
H14A H 0.5264 0.8459 0.1953 0.085 Uiso 0.41(2) 1 calc PR A 2
C15A C 0.4849(5) 0.8416(6) 0.1084(9) 0.060(3) Uani 0.41(2) 1 d PDU A 2
H15A H 0.4651 0.8291 0.1408 0.072 Uiso 0.41(2) 1 calc PR A 2
C16 C 0.3952(3) 0.8752(3) 0.0201(5) 0.0488(19) Uani 0.502(4) 1 d PDU A 1
C17 C 0.3661(3) 0.8673(3) 0.0765(5) 0.066(2) Uani 0.502(4) 1 d PDU A 1
H17 H 0.3628 0.8409 0.0967 0.080 Uiso 0.502(4) 1 calc PR A 1
C18 C 0.3419(4) 0.8982(3) 0.1037(7) 0.084(3) Uani 0.502(4) 1 d PDU A 1
H18 H 0.3229 0.8929 0.1446 0.101 Uiso 0.502(4) 1 calc PR A 1
C19 C 0.3447(4) 0.9356(4) 0.0734(9) 0.085(3) Uani 0.502(4) 1 d PDU A 1
H19 H 0.3278 0.9565 0.0925 0.102 Uiso 0.502(4) 1 calc PR A 1
C20 C 0.3722(4) 0.9429(3) 0.0149(8) 0.094(3) Uani 0.502(4) 1 d PDU A 1
H20 H 0.3738 0.9689 -0.0082 0.113 Uiso 0.502(4) 1 calc PR A 1
C21 C 0.3980(4) 0.9129(2) -0.0114(7) 0.076(3) Uani 0.502(4) 1 d PDU A 1
H21 H 0.4175 0.9186 -0.0512 0.091 Uiso 0.502(4) 1 calc PR A 1
C16A C 0.3972(2) 0.8760(2) 0.0342(6) 0.0496(19) Uani 0.498(4) 1 d PDU A 2
C17A C 0.3727(3) 0.9007(3) -0.0103(6) 0.066(2) Uani 0.498(4) 1 d PDU A 2
H17A H 0.3730 0.8993 -0.0670 0.079 Uiso 0.498(4) 1 calc PR A 2
C18A C 0.3477(4) 0.9275(4) 0.0282(8) 0.084(3) Uani 0.498(4) 1 d PDU A 2
H18A H 0.3273 0.9408 -0.0015 0.101 Uiso 0.498(4) 1 calc PR A 2
C19A C 0.3516(4) 0.9355(4) 0.1086(7) 0.073(3) Uani 0.498(4) 1 d PDU A 2
H19A H 0.3358 0.9558 0.1330 0.088 Uiso 0.498(4) 1 calc PR A 2
C20A C 0.3781(3) 0.9140(3) 0.1524(6) 0.069(2) Uani 0.498(4) 1 d PDU A 2
H20A H 0.3813 0.9194 0.2077 0.083 Uiso 0.498(4) 1 calc PR A 2
C21A C 0.4007(3) 0.8841(3) 0.1162(5) 0.0580(19) Uani 0.498(4) 1 d PDU A 2
H21A H 0.4189 0.8687 0.1476 0.070 Uiso 0.498(4) 1 calc PR A 2
P2 P 0.43883(3) 0.74047(3) -0.08215(6) 0.0382(2) Uani 1 1 d DU . .
C22 C 0.49237(19) 0.75361(19) -0.0814(5) 0.0435(15) Uani 0.665(19) 1 d PDU A 1
C23 C 0.5136(2) 0.7621(3) -0.1495(5) 0.0571(19) Uani 0.665(19) 1 d PDU A 1
H23 H 0.5005 0.7619 -0.1999 0.069 Uiso 0.665(19) 1 calc PR A 1
C24 C 0.5543(3) 0.7710(4) -0.1449(6) 0.072(2) Uani 0.665(19) 1 d PDU A 1
H24 H 0.5690 0.7762 -0.1924 0.086 Uiso 0.665(19) 1 calc PR A 1
C25 C 0.5732(3) 0.7722(4) -0.0733(7) 0.076(2) Uani 0.665(19) 1 d PDU A 1
H25 H 0.6007 0.7797 -0.0702 0.091 Uiso 0.665(19) 1 calc PR A 1
C26 C 0.5522(3) 0.7624(4) -0.0049(6) 0.075(2) Uani 0.665(19) 1 d PDU A 1
H26 H 0.5659 0.7616 0.0449 0.090 Uiso 0.665(19) 1 calc PR A 1
C27 C 0.5116(2) 0.7539(3) -0.0081(5) 0.054(2) Uani 0.665(19) 1 d PDU A 1
H27 H 0.4971 0.7482 0.0395 0.065 Uiso 0.665(19) 1 calc PR A 1
C22A C 0.4926(3) 0.7519(3) -0.0753(9) 0.045(3) Uani 0.335(19) 1 d PDU A 2
C23A C 0.5144(5) 0.7745(6) -0.1287(12) 0.064(3) Uani 0.335(19) 1 d PDU A 2
H23A H 0.5015 0.7858 -0.1740 0.077 Uiso 0.335(19) 1 calc PR A 2
C24A C 0.5552(5) 0.7807(6) -0.1165(14) 0.073(4) Uani 0.335(19) 1 d PDU A 2
H24A H 0.5693 0.7970 -0.1536 0.087 Uiso 0.335(19) 1 calc PR A 2
C25A C 0.5760(6) 0.7646(8) -0.0539(14) 0.078(4) Uani 0.335(19) 1 d PDU A 2
H25A H 0.6041 0.7687 -0.0476 0.093 Uiso 0.335(19) 1 calc PR A 2
C26A C 0.5544(4) 0.7427(7) -0.0017(11) 0.067(3) Uani 0.335(19) 1 d PDU A 2
H26A H 0.5678 0.7305 0.0421 0.080 Uiso 0.335(19) 1 calc PR A 2
C27A C 0.5134(4) 0.7373(7) -0.0096(10) 0.056(3) Uani 0.335(19) 1 d PDU A 2
H27A H 0.4992 0.7233 0.0309 0.068 Uiso 0.335(19) 1 calc PR A 2
C28 C 0.4454(2) 0.6860(2) -0.1019(5) 0.0469(17) Uani 0.577(8) 1 d PDU A 1
C29 C 0.4561(3) 0.6614(2) -0.0384(5) 0.076(2) Uani 0.577(8) 1 d PDU A 1
H29 H 0.4576 0.6726 0.0137 0.091 Uiso 0.577(8) 1 calc PR A 1
C30 C 0.4646(4) 0.6212(3) -0.0488(6) 0.087(3) Uani 0.577(8) 1 d PDU A 1
H30 H 0.4741 0.6058 -0.0049 0.104 Uiso 0.577(8) 1 calc PR A 1
C31 C 0.4598(3) 0.6036(3) -0.1202(6) 0.073(2) Uani 0.577(8) 1 d PDU A 1
H31 H 0.4635 0.5755 -0.1266 0.087 Uiso 0.577(8) 1 calc PR A 1
C32 C 0.4495(3) 0.6269(3) -0.1823(6) 0.071(2) Uani 0.577(8) 1 d PDU A 1
H32 H 0.4469 0.6149 -0.2334 0.085 Uiso 0.577(8) 1 calc PR A 1
C33 C 0.4426(3) 0.6676(2) -0.1749(5) 0.061(2) Uani 0.577(8) 1 d PDU A 1
H33 H 0.4358 0.6830 -0.2207 0.074 Uiso 0.577(8) 1 calc PR A 1
C28A C 0.4389(3) 0.6859(3) -0.0844(6) 0.047(2) Uani 0.423(8) 1 d PDU A 2
C29A C 0.4202(4) 0.6635(3) -0.0268(7) 0.077(3) Uani 0.423(8) 1 d PDU A 2
H29A H 0.4055 0.6764 0.0145 0.093 Uiso 0.423(8) 1 calc PR A 2
C30A C 0.4228(6) 0.6220(3) -0.0288(9) 0.104(4) Uani 0.423(8) 1 d PDU A 2
H30A H 0.4103 0.6066 0.0121 0.125 Uiso 0.423(8) 1 calc PR A 2
C31A C 0.4428(5) 0.6031(4) -0.0882(9) 0.090(3) Uani 0.423(8) 1 d PDU A 2
H31A H 0.4447 0.5746 -0.0887 0.108 Uiso 0.423(8) 1 calc PR A 2
C32A C 0.4599(5) 0.6249(4) -0.1462(9) 0.075(3) Uani 0.423(8) 1 d PDU A 2
H32A H 0.4743 0.6116 -0.1874 0.091 Uiso 0.423(8) 1 calc PR A 2
C33A C 0.4571(4) 0.6668(3) -0.1474(8) 0.067(3) Uani 0.423(8) 1 d PDU A 2
H33A H 0.4675 0.6817 -0.1910 0.080 Uiso 0.423(8) 1 calc PR A 2
P3 P 0.34361(3) 0.77372(3) -0.04068(5) 0.0365(2) Uani 1 1 d DU . .
C34 C 0.32856(17) 0.72534(16) -0.0839(4) 0.0361(12) Uani 0.675(7) 1 d PDU A 1
C35 C 0.3394(2) 0.69020(16) -0.0451(4) 0.0540(15) Uani 0.675(7) 1 d PDU A 1
H35 H 0.3542 0.6919 0.0033 0.065 Uiso 0.675(7) 1 calc PR A 1
C36 C 0.3293(2) 0.65252(18) -0.0748(5) 0.0654(18) Uani 0.675(7) 1 d PDU A 1
H36 H 0.3377 0.6290 -0.0475 0.078 Uiso 0.675(7) 1 calc PR A 1
C37 C 0.3075(2) 0.6494(2) -0.1424(4) 0.0557(16) Uani 0.675(7) 1 d PDU A 1
H37 H 0.2998 0.6237 -0.1619 0.067 Uiso 0.675(7) 1 calc PR A 1
C38 C 0.2965(3) 0.6834(2) -0.1826(4) 0.065(2) Uani 0.675(7) 1 d PDU A 1
H38 H 0.2813 0.6811 -0.2305 0.078 Uiso 0.675(7) 1 calc PR A 1
C39 C 0.3072(3) 0.7216(2) -0.1547(4) 0.0574(19) Uani 0.675(7) 1 d PDU A 1
H39 H 0.2999 0.7449 -0.1842 0.069 Uiso 0.675(7) 1 calc PR A 1
C34A C 0.3249(3) 0.7240(3) -0.0643(7) 0.045(2) Uani 0.325(7) 1 d PDU A 2
C35A C 0.3122(4) 0.7000(3) -0.0033(7) 0.058(3) Uani 0.325(7) 1 d PDU A 2
H35A H 0.3132 0.7089 0.0506 0.069 Uiso 0.325(7) 1 calc PR A 2
C36A C 0.2978(5) 0.6625(4) -0.0224(9) 0.077(3) Uani 0.325(7) 1 d PDU A 2
H36A H 0.2880 0.6457 0.0190 0.092 Uiso 0.325(7) 1 calc PR A 2
C37A C 0.2973(6) 0.6490(4) -0.0980(10) 0.076(3) Uani 0.325(7) 1 d PDU A 2
H37A H 0.2882 0.6225 -0.1088 0.091 Uiso 0.325(7) 1 calc PR A 2
C38A C 0.3095(5) 0.6726(5) -0.1587(10) 0.063(3) Uani 0.325(7) 1 d PDU A 2
H38A H 0.3095 0.6627 -0.2118 0.076 Uiso 0.325(7) 1 calc PR A 2
C39A C 0.3221(4) 0.7118(4) -0.1429(8) 0.049(3) Uani 0.325(7) 1 d PDU A 2
H39A H 0.3285 0.7296 -0.1852 0.059 Uiso 0.325(7) 1 calc PR A 2
C40 C 0.2949(2) 0.7898(3) 0.0008(5) 0.0475(19) Uani 0.502(4) 1 d PDU A 1
C41 C 0.2757(3) 0.8244(3) -0.0219(7) 0.088(3) Uani 0.502(4) 1 d PDU A 1
H41 H 0.2868 0.8406 -0.0629 0.106 Uiso 0.502(4) 1 calc PR A 1
C42 C 0.2398(3) 0.8358(4) 0.0151(7) 0.086(3) Uani 0.502(4) 1 d PDU A 1
H42 H 0.2277 0.8605 -0.0003 0.103 Uiso 0.502(4) 1 calc PR A 1
C43 C 0.2217(3) 0.8134(3) 0.0716(7) 0.079(3) Uani 0.502(4) 1 d PDU A 1
H43 H 0.1993 0.8230 0.1010 0.095 Uiso 0.502(4) 1 calc PR A 1
C44 C 0.2374(3) 0.7763(4) 0.0840(8) 0.098(3) Uani 0.502(4) 1 d PDU A 1
H44 H 0.2231 0.7580 0.1170 0.117 Uiso 0.502(4) 1 calc PR A 1
C45 C 0.2736(3) 0.7640(3) 0.0502(7) 0.083(3) Uani 0.502(4) 1 d PDU A 1
H45 H 0.2838 0.7378 0.0610 0.099 Uiso 0.502(4) 1 calc PR A 1
C40A C 0.3015(3) 0.7962(3) 0.0136(5) 0.0533(19) Uani 0.498(4) 1 d PDU A 2
C41A C 0.2619(2) 0.7889(4) -0.0051(7) 0.085(3) Uani 0.498(4) 1 d PDU A 2
H41A H 0.2556 0.7716 -0.0483 0.101 Uiso 0.498(4) 1 calc PR A 2
C42A C 0.2310(3) 0.8068(5) 0.0386(8) 0.097(3) Uani 0.498(4) 1 d PDU A 2
H42A H 0.2039 0.7990 0.0296 0.117 Uiso 0.498(4) 1 calc PR A 2
C43A C 0.2396(3) 0.8349(4) 0.0932(7) 0.086(3) Uani 0.498(4) 1 d PDU A 2
H43A H 0.2187 0.8514 0.1139 0.103 Uiso 0.498(4) 1 calc PR A 2
C44A C 0.2774(3) 0.8401(4) 0.1190(6) 0.074(3) Uani 0.498(4) 1 d PDU A 2
H44A H 0.2829 0.8569 0.1636 0.088 Uiso 0.498(4) 1 calc PR A 2
C45A C 0.3084(2) 0.8205(3) 0.0793(5) 0.057(2) Uani 0.498(4) 1 d PDU A 2
H45A H 0.3352 0.8239 0.0978 0.069 Uiso 0.498(4) 1 calc PR A 2
C7 C 0.42862(13) 0.83781(12) -0.1195(2) 0.0451(8) Uani 1 1 d U A .
H7A H 0.4217 0.8657 -0.1345 0.054 Uiso 1 1 calc R . .
H7B H 0.4564 0.8327 -0.1379 0.054 Uiso 1 1 calc R . .
C8 C 0.41809(11) 0.76103(12) -0.1737(2) 0.0391(7) Uani 1 1 d U A .
H8A H 0.4397 0.7615 -0.2144 0.047 Uiso 1 1 calc R . .
H8B H 0.3970 0.7425 -0.1931 0.047 Uiso 1 1 calc R . .
C9 C 0.35239(11) 0.80626(11) -0.1264(2) 0.0411(7) Uani 1 1 d U A .
H9A H 0.3330 0.7985 -0.1685 0.049 Uiso 1 1 calc R . .
H9B H 0.3457 0.8341 -0.1101 0.049 Uiso 1 1 calc R . .
B1 B 0.39823(12) 0.80718(13) -0.1682(2) 0.0380(8) Uani 1 1 d DU . .
C1 C 0.38958(12) 0.82497(12) -0.2584(2) 0.0458(8) Uani 1 1 d DU A .
C2 C 0.3881(2) 0.80174(16) -0.3254(3) 0.0784(16) Uani 1 1 d DU . .
H2 H 0.3945 0.7740 -0.3208 0.094 Uiso 1 1 calc R A .
C3 C 0.3778(2) 0.81649(19) -0.3997(3) 0.0864(18) Uani 1 1 d DU A .
H3 H 0.3759 0.7985 -0.4436 0.104 Uiso 1 1 calc R . .
C4 C 0.37051(19) 0.85598(17) -0.4111(3) 0.0739(14) Uani 1 1 d DU . .
H4 H 0.3665 0.8664 -0.4633 0.089 Uiso 1 1 calc R A .
C5 C 0.36896(19) 0.88089(16) -0.3453(3) 0.0732(14) Uani 1 1 d DU A .
H5 H 0.3618 0.9084 -0.3509 0.088 Uiso 1 1 calc R . .
C6 C 0.37813(17) 0.86493(15) -0.2699(3) 0.0673(12) Uani 1 1 d DU . .
H6 H 0.3765 0.8821 -0.2246 0.081 Uiso 1 1 calc R A .
C1S C 0.4272(4) 1.0080(3) 0.8867(7) 0.114(4) Uani 0.50 1 d PDU . .
H1S H 0.4405 1.0188 0.9321 0.136 Uiso 0.50 1 calc PR . .
C2S C 0.3914(4) 1.0232(3) 0.8642(7) 0.116(4) Uani 0.50 1 d PDU . .
H2S H 0.3796 1.0445 0.8939 0.140 Uiso 0.50 1 calc PR . .
C3S C 0.3723(4) 1.0083(3) 0.8001(7) 0.111(4) Uani 0.50 1 d PDU . .
H3S H 0.3471 1.0189 0.7840 0.133 Uiso 0.50 1 calc PR . .
C4S C 0.3892(4) 0.9783(4) 0.7592(7) 0.117(4) Uani 0.50 1 d PDU . .
H4S H 0.3758 0.9674 0.7141 0.141 Uiso 0.50 1 calc PR . .
C5S C 0.4251(4) 0.9633(3) 0.7809(7) 0.108(4) Uani 0.50 1 d PDU . .
H5S H 0.4370 0.9423 0.7505 0.130 Uiso 0.50 1 calc PR . .
C6S C 0.4442(4) 0.9779(3) 0.8456(7) 0.108(4) Uani 0.50 1 d PDU . .
H6S H 0.4692 0.9670 0.8618 0.129 Uiso 0.50 1 calc PR . .
C1T C 0.5440(8) 0.7126(7) 0.6208(18) 0.075(6) Uani 0.153(6) 1 d PDU B -1
H1T H 0.5503 0.6848 0.6234 0.090 Uiso 0.153(6) 1 calc PR B -1
C2T C 0.5055(8) 0.7247(8) 0.6183(17) 0.071(6) Uani 0.153(6) 1 d PDU B -1
H2T H 0.4845 0.7054 0.6190 0.085 Uiso 0.153(6) 1 calc PR B -1
C3T C 0.4967(7) 0.7640(8) 0.6149(17) 0.066(5) Uani 0.153(6) 1 d PDU B -1
H3T H 0.4695 0.7725 0.6134 0.079 Uiso 0.153(6) 1 calc PR B -1
C4T C 0.5262(7) 0.7915(7) 0.6136(15) 0.072(5) Uani 0.153(6) 1 d PDU B -1
H4T H 0.5200 0.8193 0.6104 0.086 Uiso 0.153(6) 1 calc PR B -1
C5T C 0.5648(7) 0.7794(7) 0.6168(16) 0.074(5) Uani 0.153(6) 1 d PDU B -1
H5T H 0.5858 0.7987 0.6171 0.089 Uiso 0.153(6) 1 calc PR B -1
C6T C 0.5735(7) 0.7400(7) 0.620(2) 0.080(6) Uani 0.153(6) 1 d PDU B -1
H6T H 0.6008 0.7316 0.6209 0.096 Uiso 0.153(6) 1 calc PR B -1
C1TA C 0.5358(12) 0.7314(11) 0.615(2) 0.068(5) Uani 0.097(6) 1 d PDU B -2
H1TA H 0.5433 0.7047 0.6017 0.082 Uiso 0.097(6) 1 calc PR B -2
C2TA C 0.4973(11) 0.7428(12) 0.6095(19) 0.067(6) Uani 0.097(6) 1 d PDU B -2
H2TA H 0.4775 0.7243 0.5916 0.080 Uiso 0.097(6) 1 calc PR B -2
C3TA C 0.4869(10) 0.7805(13) 0.6290(18) 0.069(6) Uani 0.097(6) 1 d PDU B -2
H3TA H 0.4596 0.7887 0.6249 0.083 Uiso 0.097(6) 1 calc PR B -2
C4TA C 0.5147(12) 0.8067(10) 0.6544(19) 0.073(6) Uani 0.097(6) 1 d PDU B -2
H4TA H 0.5072 0.8333 0.6681 0.088 Uiso 0.097(6) 1 calc PR B -2
C5TA C 0.5534(11) 0.7952(11) 0.660(2) 0.071(6) Uani 0.097(6) 1 d PDU B -2
H5TA H 0.5732 0.8137 0.6781 0.085 Uiso 0.097(6) 1 calc PR B -2
C6TA C 0.5638(10) 0.7575(13) 0.641(2) 0.074(6) Uani 0.097(6) 1 d PDU B -2
H6TA H 0.5911 0.7492 0.6449 0.089 Uiso 0.097(6) 1 calc PR B -2
C1U C 0.5015(9) 1.0245(9) 0.2043(11) 0.109(7) Uani 0.25 1 d PDU C -1
H1U H 0.5025 1.0382 0.2540 0.131 Uiso 0.25 1 calc PR C -1
C2U C 0.5175(7) 1.0416(7) 0.1389(15) 0.096(6) Uani 0.25 1 d PDU C -1
H2U H 0.5300 1.0672 0.1424 0.115 Uiso 0.25 1 calc PR C -1
C3U C 0.5159(8) 1.0222(8) 0.0688(12) 0.085(6) Uani 0.25 1 d PDU C -1
H3U H 0.5272 1.0342 0.0225 0.102 Uiso 0.25 1 calc PR C -1
C4U C 0.4983(8) 0.9859(9) 0.0637(11) 0.083(6) Uani 0.25 1 d PDU C -1
H4U H 0.4973 0.9724 0.0138 0.099 Uiso 0.25 1 calc PR C -1
C5U C 0.4822(7) 0.9688(8) 0.1286(15) 0.098(6) Uani 0.25 1 d PDU C -1
H5U H 0.4696 0.9433 0.1248 0.118 Uiso 0.25 1 calc PR C -1
C6U C 0.4840(8) 0.9880(9) 0.1994(12) 0.104(6) Uani 0.25 1 d PDU C -1
H6U H 0.4729 0.9759 0.2458 0.125 Uiso 0.25 1 calc PR C -1

loop_
_atom_site_aniso_label
_atom_site_aniso_U_11
_atom_site_aniso_U_22
_atom_site_aniso_U_33
_atom_site_aniso_U_23
_atom_site_aniso_U_13
_atom_site_aniso_U_12
O1 0.078(3) 0.067(3) 0.0370(18) 0.0152(18) 0.000 0.000
Fe1 0.0340(3) 0.0412(3) 0.0308(2) 0.00147(19) -0.00106(19) 0.0033(2)
P1 0.0467(5) 0.0415(5) 0.0331(4) 0.0045(4) -0.0059(4) -0.0069(4)
C10 0.056(3) 0.048(4) 0.046(4) 0.004(4) -0.008(3) -0.013(3)
C11 0.057(4) 0.068(6) 0.067(5) 0.019(4) -0.014(4) -0.016(4)
C12 0.055(4) 0.074(6) 0.066(5) 0.003(4) -0.004(4) -0.016(4)
C13 0.059(5) 0.088(6) 0.067(6) 0.006(5) -0.017(4) -0.025(4)
C14 0.052(4) 0.093(6) 0.067(6) 0.015(4) -0.014(4) -0.010(4)
C15 0.048(4) 0.065(5) 0.051(5) 0.009(4) -0.003(3) -0.004(3)
C10A 0.052(4) 0.040(5) 0.045(4) 0.000(5) -0.005(3) -0.008(3)
C11A 0.053(5) 0.064(7) 0.060(5) 0.001(5) -0.005(4) -0.016(5)
C12A 0.051(5) 0.077(8) 0.073(6) -0.012(6) -0.003(5) -0.012(5)
C13A 0.056(5) 0.080(7) 0.078(7) -0.010(7) -0.020(5) -0.018(5)
C14A 0.065(6) 0.082(7) 0.066(6) -0.001(6) -0.023(5) -0.012(6)
C15A 0.060(6) 0.073(7) 0.047(5) -0.001(5) -0.010(4) -0.018(5)
C16 0.064(4) 0.046(3) 0.036(4) 0.007(3) -0.005(3) 0.001(3)
C17 0.085(5) 0.059(4) 0.056(4) 0.005(4) 0.018(4) 0.012(4)
C18 0.102(6) 0.072(5) 0.077(6) -0.006(4) 0.014(4) 0.027(4)
C19 0.096(7) 0.066(5) 0.093(8) -0.012(6) 0.011(6) 0.028(5)
C20 0.130(8) 0.062(5) 0.090(6) 0.001(5) 0.021(6) 0.031(5)
C21 0.111(7) 0.042(4) 0.074(5) 0.004(4) 0.026(5) 0.007(4)
C16A 0.059(4) 0.040(3) 0.050(4) 0.000(3) 0.004(4) -0.002(3)
C17A 0.085(6) 0.050(4) 0.062(4) -0.021(4) -0.029(4) 0.011(4)
C18A 0.087(6) 0.076(6) 0.090(6) -0.027(5) -0.019(5) 0.021(4)
C19A 0.082(6) 0.058(5) 0.080(6) -0.015(5) 0.011(5) 0.010(4)
C20A 0.086(6) 0.063(5) 0.058(4) -0.008(4) 0.014(4) 0.003(4)
C21A 0.064(5) 0.065(5) 0.045(3) 0.005(3) 0.007(3) 0.003(3)
P2 0.0339(4) 0.0438(5) 0.0367(4) 0.0028(4) -0.0021(3) 0.0029(4)
C22 0.035(2) 0.049(4) 0.047(3) -0.009(3) -0.0050(18) 0.006(3)
C23 0.047(3) 0.074(5) 0.051(3) -0.014(3) 0.004(3) -0.010(3)
C24 0.048(3) 0.099(6) 0.069(4) -0.022(5) 0.003(3) -0.019(4)
C25 0.040(3) 0.094(6) 0.094(5) -0.006(5) -0.011(3) 0.001(4)
C26 0.058(3) 0.090(7) 0.077(4) 0.006(5) -0.033(3) -0.010(5)
C27 0.053(3) 0.055(5) 0.054(3) 0.004(4) -0.013(3) -0.003(4)
C22A 0.035(3) 0.052(6) 0.050(6) -0.008(5) -0.004(3) 0.009(4)
C23A 0.049(4) 0.082(8) 0.061(7) -0.005(6) -0.003(5) -0.018(6)
C24A 0.051(5) 0.095(8) 0.072(8) -0.009(6) -0.004(6) -0.015(6)
C25A 0.054(6) 0.099(9) 0.080(8) -0.021(7) -0.015(5) -0.005(6)
C26A 0.055(4) 0.069(8) 0.076(6) -0.009(6) -0.028(4) 0.013(6)
C27A 0.046(4) 0.064(8) 0.059(5) -0.008(5) -0.012(4) 0.024(6)
C28 0.041(4) 0.041(2) 0.058(4) 0.000(2) 0.002(3) 0.003(3)
C29 0.116(6) 0.052(3) 0.060(4) 0.010(3) 0.009(5) 0.013(4)
C30 0.124(7) 0.054(4) 0.082(5) 0.008(3) 0.017(5) 0.025(5)
C31 0.081(6) 0.043(4) 0.094(6) 0.002(3) 0.017(5) 0.009(4)
C32 0.073(5) 0.051(3) 0.088(5) -0.011(4) -0.001(5) 0.010(4)
C33 0.067(5) 0.047(3) 0.070(4) -0.006(3) -0.016(4) 0.005(4)
C28A 0.048(5) 0.043(3) 0.049(5) -0.005(3) -0.010(4) 0.005(3)
C29A 0.117(8) 0.048(3) 0.067(6) -0.003(4) 0.020(5) -0.008(5)
C30A 0.157(10) 0.050(4) 0.106(8) -0.002(5) 0.032(7) -0.003(6)
C31A 0.108(9) 0.055(5) 0.107(8) -0.008(5) 0.005(6) 0.016(6)
C32A 0.083(7) 0.061(4) 0.082(7) -0.018(5) -0.006(5) 0.017(6)
C33A 0.061(6) 0.062(4) 0.077(6) -0.014(4) 0.011(5) 0.014(5)
P3 0.0364(4) 0.0357(4) 0.0374(4) -0.0030(4) 0.0001(3) 0.0015(4)
C34 0.029(2) 0.039(2) 0.041(3) -0.0031(19) 0.0100(19) -0.004(2)
C35 0.067(4) 0.040(2) 0.055(3) -0.003(2) -0.007(3) -0.003(3)
C36 0.083(5) 0.037(2) 0.075(4) 0.002(3) -0.006(3) -0.006(3)
C37 0.063(4) 0.044(3) 0.060(4) -0.006(3) 0.014(3) -0.021(3)
C38 0.095(6) 0.058(4) 0.042(3) -0.012(3) -0.008(3) -0.016(4)
C39 0.083(5) 0.049(3) 0.040(3) 0.000(2) -0.006(3) -0.017(3)
C34A 0.043(5) 0.049(4) 0.042(5) -0.004(3) 0.001(4) -0.009(4)
C35A 0.063(7) 0.055(5) 0.055(5) 0.010(4) 0.004(5) -0.016(5)
C36A 0.086(8) 0.058(6) 0.086(6) 0.013(5) 0.001(7) -0.022(6)
C37A 0.073(8) 0.054(6) 0.101(7) -0.008(5) -0.003(7) -0.017(6)
C38A 0.064(7) 0.054(6) 0.072(6) -0.022(5) -0.001(6) -0.003(6)
C39A 0.047(7) 0.053(5) 0.048(5) -0.013(4) 0.001(5) -0.004(5)
C40 0.036(3) 0.053(4) 0.053(4) -0.020(3) 0.002(3) 0.009(3)
C41 0.059(5) 0.090(6) 0.115(7) 0.028(5) 0.026(5) 0.035(4)
C42 0.055(5) 0.088(6) 0.114(7) -0.005(5) 0.007(4) 0.042(4)
C43 0.048(5) 0.120(7) 0.069(6) -0.032(5) 0.008(4) 0.033(4)
C44 0.071(6) 0.131(7) 0.091(7) 0.018(6) 0.040(5) 0.037(5)
C45 0.070(5) 0.097(6) 0.081(6) 0.019(5) 0.037(4) 0.032(4)
C40A 0.042(3) 0.062(5) 0.056(4) -0.003(3) 0.005(3) 0.012(3)
C41A 0.048(3) 0.131(7) 0.074(5) -0.035(5) -0.002(4) 0.007(5)
C42A 0.045(4) 0.160(8) 0.087(7) -0.028(6) -0.010(4) 0.029(5)
C43A 0.057(4) 0.116(7) 0.085(6) -0.016(5) 0.009(5) 0.028(5)
C44A 0.062(4) 0.096(7) 0.063(5) -0.013(4) 0.013(4) 0.013(5)
C45A 0.048(4) 0.069(5) 0.055(4) -0.009(3) 0.006(3) 0.007(4)
C7 0.051(2) 0.049(2) 0.0349(15) 0.0060(14) -0.0040(14) -0.0140(17)
C8 0.0383(17) 0.0476(17) 0.0315(15) -0.0002(13) -0.0021(13) -0.0024(14)
C9 0.0416(17) 0.0395(17) 0.0424(17) 0.0009(14) -0.0069(13) 0.0021(14)
B1 0.0387(19) 0.0443(19) 0.0310(16) 0.0032(14) -0.0069(14) -0.0050(15)
C1 0.053(2) 0.0504(19) 0.0343(16) 0.0051(14) -0.0086(15) -0.0090(17)
C2 0.131(5) 0.059(3) 0.045(2) -0.0029(19) -0.030(3) 0.011(3)
C3 0.137(5) 0.082(3) 0.040(2) -0.017(2) -0.031(3) 0.029(3)
C4 0.098(4) 0.077(3) 0.047(2) 0.011(2) -0.018(3) -0.002(3)
C5 0.104(4) 0.059(3) 0.057(2) 0.0073(19) -0.019(3) -0.001(3)
C6 0.096(4) 0.059(2) 0.047(2) 0.0041(19) -0.012(2) 0.001(2)
C1S 0.176(11) 0.084(7) 0.082(7) 0.002(5) -0.016(7) 0.024(7)
C2S 0.185(11) 0.081(7) 0.083(7) 0.000(5) -0.004(7) 0.043(7)
C3S 0.157(10) 0.090(8) 0.086(7) 0.023(5) -0.008(6) 0.023(7)
C4S 0.189(11) 0.090(8) 0.073(7) 0.000(5) -0.003(7) -0.004(7)
C5S 0.182(10) 0.053(6) 0.090(7) 0.009(5) 0.037(7) 0.009(6)
C6S 0.149(9) 0.062(6) 0.112(8) 0.021(5) 0.010(7) 0.013(6)
C1T 0.094(10) 0.090(10) 0.042(10) 0.016(10) -0.004(10) -0.018(8)
C2T 0.097(9) 0.097(10) 0.018(9) 0.017(10) -0.004(9) -0.007(9)
C3T 0.091(9) 0.094(11) 0.013(9) 0.015(9) 0.001(7) -0.017(8)
C4T 0.092(10) 0.103(10) 0.020(9) 0.005(9) -0.006(9) -0.021(8)
C5T 0.090(9) 0.093(10) 0.039(10) 0.026(10) 0.017(10) -0.024(9)
C6T 0.102(9) 0.094(11) 0.045(10) 0.025(10) -0.002(10) -0.023(8)
C1TA 0.094(10) 0.090(11) 0.021(8) 0.026(9) -0.003(9) -0.011(8)
C2TA 0.095(9) 0.098(12) 0.007(11) 0.016(11) 0.002(9) -0.006(10)
C3TA 0.092(10) 0.097(12) 0.018(10) 0.015(10) -0.003(9) -0.008(9)
C4TA 0.097(11) 0.098(11) 0.025(10) 0.018(10) 0.001(10) -0.015(9)
C5TA 0.092(10) 0.095(11) 0.026(10) 0.022(9) 0.008(10) -0.022(9)
C6TA 0.093(10) 0.094(11) 0.036(10) 0.025(9) 0.009(9) -0.019(9)
C1U 0.107(16) 0.093(16) 0.128(11) -0.012(10) 0.003(13) -0.013(12)
C2U 0.095(13) 0.052(13) 0.140(13) -0.009(9) -0.004(13) -0.010(9)
C3U 0.098(15) 0.034(11) 0.124(10) 0.009(8) -0.003(11) 0.024(11)
C4U 0.085(14) 0.051(13) 0.112(10) -0.007(8) -0.020(11) 0.015(12)
C5U 0.087(13) 0.062(14) 0.145(13) 0.002(10) -0.003(13) -0.005(10)
C6U 0.109(16) 0.084(15) 0.119(10) 0.019(10) 0.000(13) -0.005(11)

loop_
_atom_type_symbol
_atom_type_description
_atom_type_scat_dispersion_real
_atom_type_scat_dispersion_imag
_atom_type_scat_source
C C 0.0033 0.0016 'International Tables Vol C Tables 4.2.6.8 and 6.1.1.4'
H H 0.0000 0.0000 'International Tables Vol C Tables 4.2.6.8 and 6.1.1.4'
B B 0.0013 0.0007 'International Tables Vol C Tables 4.2.6.8 and 6.1.1.4'
O O 0.0106 0.0060 'International Tables Vol C Tables 4.2.6.8 and 6.1.1.4'
P P 0.1023 0.0942 'International Tables Vol C Tables 4.2.6.8 and 6.1.1.4'
Fe Fe 0.3463 0.8444 'International Tables Vol C Tables 4.2.6.8 and 6.1.1.4'

loop_
_geom_angle_atom_site_label_1
_geom_angle_atom_site_label_2
_geom_angle_atom_site_label_3
_geom_angle
_geom_angle_site_symmetry_3
Fe1 O1 Fe1 147.7(3) 14_464
O1 Fe1 P1 120.54(9) .
O1 Fe1 P2 116.08(11) .
P1 Fe1 P2 88.96(4) .
O1 Fe1 P3 135.38(16) .
P1 Fe1 P3 92.94(4) .
P2 Fe1 P3 90.99(3) .
C16 P1 C7 104.1(3) .
C16 P1 C10 105.5(4) .
C7 P1 C10 105.5(4) .
C16 P1 C10A 102.6(4) .
C7 P1 C10A 109.3(5) .
C10 P1 C10A 4.1(7) .
C16 P1 C16A 7.4(5) .
C7 P1 C16A 111.0(3) .
C10 P1 C16A 100.6(4) .
C10A P1 C16A 97.5(4) .
C16 P1 Fe1 114.4(3) .
C7 P1 Fe1 111.34(13) .
C10 P1 Fe1 115.0(3) .
C10A P1 Fe1 114.3(4) .
C16A P1 Fe1 112.7(3) .
C11 C10 C15 117.6(8) .
C11 C10 P1 122.4(8) .
C15 C10 P1 120.0(7) .
C10 C11 C12 120.2(9) .
C13 C12 C11 120.5(9) .
C14 C13 C12 120.7(9) .
C13 C14 C15 119.2(8) .
C14 C15 C10 121.8(7) .
C11A C10A C15A 118.1(10) .
C11A C10A P1 123.7(11) .
C15A C10A P1 118.2(10) .
C10A C11A C12A 119.9(12) .
C13A C12A C11A 121.7(13) .
C12A C13A C14A 118.1(13) .
C13A C14A C15A 121.6(12) .
C14A C15A C10A 120.5(10) .
C21 C16 C17 119.2(8) .
C21 C16 P1 122.7(7) .
C17 C16 P1 118.2(7) .
C16 C17 C18 119.7(8) .
C19 C18 C17 121.4(10) .
C18 C19 C20 118.7(10) .
C19 C20 C21 121.2(10) .
C16 C21 C20 119.7(9) .
C17A C16A C21A 117.6(8) .
C17A C16A P1 123.0(7) .
C21A C16A P1 119.3(7) .
C18A C17A C16A 119.4(8) .
C19A C18A C17A 121.6(10) .
C20A C19A C18A 119.3(10) .
C19A C20A C21A 119.8(9) .
C20A C21A C16A 121.3(8) .
C8 P2 C28A 111.1(3) .
C8 P2 C22A 110.3(5) .
C28A P2 C22A 102.0(5) .
C8 P2 C22 106.6(3) .
C28A P2 C22 103.8(4) .
C22A P2 C22 3.7(7) .
C8 P2 C28 105.2(3) .
C28A P2 C28 11.3(5) .
C22A P2 C28 95.6(4) .
C22 P2 C28 96.9(3) .
C8 P2 Fe1 110.48(12) .
C28A P2 Fe1 114.4(4) .
C22A P2 Fe1 108.3(4) .
C22 P2 Fe1 110.1(2) .
C28 P2 Fe1 125.6(2) .
C23 C22 C27 119.8(6) .
C23 C22 P2 123.0(6) .
C27 C22 P2 117.2(6) .
C22 C23 C24 120.1(7) .
C25 C24 C23 120.5(8) .
C24 C25 C26 119.6(8) .
C25 C26 C27 120.7(7) .
C26 C27 C22 119.2(7) .
C23A C22A C27A 116.4(11) .
C23A C22A P2 125.9(11) .
C27A C22A P2 117.7(10) .
C22A C23A C24A 120.0(12) .
C25A C24A C23A 123.5(13) .
C26A C25A C24A 116.0(13) .
C25A C26A C27A 122.3(13) .
C26A C27A C22A 121.6(12) .
C33 C28 C29 116.0(7) .
C33 C28 P2 125.9(6) .
C29 C28 P2 118.0(6) .
C30 C29 C28 121.8(8) .
C31 C30 C29 120.8(9) .
C32 C31 C30 117.9(8) .
C31 C32 C33 122.8(9) .
C28 C33 C32 120.4(8) .
C29A C28A C33A 119.3(9) .
C29A C28A P2 122.0(8) .
C33A C28A P2 118.7(8) .
C28A C29A C30A 119.9(10) .
C31A C30A C29A 120.8(11) .
C32A C31A C30A 119.5(11) .
C31A C32A C33A 121.4(11) .
C28A C33A C32A 118.8(10) .
C34A P3 C9 115.2(4) .
C34A P3 C40A 102.6(4) .
C9 P3 C40A 105.7(3) .
C34A P3 C34 11.0(5) .
C9 P3 C34 104.8(2) .
C40A P3 C34 110.2(3) .
C34A P3 C40 92.5(4) .
C9 P3 C40 105.4(3) .
C40A P3 C40 11.7(4) .
C34 P3 C40 99.4(3) .
C34A P3 Fe1 110.3(3) .
C9 P3 Fe1 107.34(12) .
C40A P3 Fe1 115.9(3) .
C34 P3 Fe1 112.12(19) .
C40 P3 Fe1 125.9(2) .
C35 C34 C39 117.3(5) .
C35 C34 P3 119.0(5) .
C39 C34 P3 123.7(5) .
C34 C35 C36 122.0(6) .
C37 C36 C35 120.0(6) .
C36 C37 C38 119.6(6) .
C37 C38 C39 121.2(6) .
C34 C39 C38 119.8(6) .
C35A C34A C39A 121.4(10) .
C35A C34A P3 118.5(9) .
C39A C34A P3 120.1(9) .
C34A C35A C36A 117.7(11) .
C37A C36A C35A 121.8(12) .
C36A C37A C38A 120.8(12) .
C37A C38A C39A 119.5(12) .
C34A C39A C38A 118.5(11) .
C41 C40 C45 116.7(8) .
C41 C40 P3 123.3(7) .
C45 C40 P3 119.6(6) .
C40 C41 C42 120.3(9) .
C43 C42 C41 122.9(9) .
C42 C43 C44 116.0(9) .
C43 C44 C45 122.6(10) .
C40 C45 C44 120.0(9) .
C41A C40A C45A 116.4(8) .
C41A C40A P3 123.2(7) .
C45A C40A P3 120.4(7) .
C40A C41A C42A 120.8(9) .
C43A C42A C41A 119.8(10) .
C42A C43A C44A 120.7(9) .
C43A C44A C45A 118.7(9) .
C40A C45A C44A 122.1(8) .
B1 C7 P1 116.2(3) .
B1 C8 P2 116.7(2) .
B1 C9 P3 119.0(3) .
C1 B1 C7 109.7(3) .
C1 B1 C8 110.3(3) .
C7 B1 C8 110.6(3) .
C1 B1 C9 103.3(3) .
C7 B1 C9 111.2(3) .
C8 B1 C9 111.4(3) .
C2 C1 C6 114.7(4) .
C2 C1 B1 123.9(4) .
C6 C1 B1 121.0(4) .
C1 C2 C3 123.3(5) .
C4 C3 C2 121.2(5) .
C3 C4 C5 118.6(5) .
C4 C5 C6 118.9(5) .
C1 C6 C5 122.9(5) .
C6S C1S C2S 120.6(8) .
C3S C2S C1S 120.2(8) .
C4S C3S C2S 119.2(8) .
C3S C4S C5S 120.9(8) .
C4S C5S C6S 120.3(8) .
C1S C6S C5S 118.9(8) .
C6T C1T C2T 119.7(9) .
C1T C2T C3T 120.0(9) .
C4T C3T C2T 120.4(9) .
C3T C4T C5T 119.7(9) .
C6T C5T C4T 119.9(9) .
C1T C6T C5T 120.4(9) .
C2TA C1TA C6TA 120.2(9) .
C1TA C2TA C3TA 119.6(9) .
C4TA C3TA C2TA 120.4(9) .
C3TA C4TA C5TA 120.0(9) .
C6TA C5TA C4TA 119.7(9) .
C1TA C6TA C5TA 120.1(9) .
C2U C1U C6U 120.2(9) .
C3U C2U C1U 119.6(8) .
C2U C3U C4U 120.3(9) .
C5U C4U C3U 120.3(9) .
C4U C5U C6U 119.7(8) .
C5U C6U C1U 119.9(9) .

loop_
_geom_bond_atom_site_label_1
_geom_bond_atom_site_label_2
_geom_bond_distance
_geom_bond_site_symmetry_2
O1 Fe1 1.7525(15) .
O1 Fe1 1.7525(15) 14_464
Fe1 P1 2.3953(11) .
Fe1 P2 2.3969(10) .
Fe1 P3 2.4096(10) .
P1 C16 1.820(8) .
P1 C7 1.824(4) .
P1 C10 1.827(8) .
P1 C10A 1.833(10) .
P1 C16A 1.883(8) .
C10 C11 1.374(9) .
C10 C15 1.398(9) .
C11 C12 1.391(10) .
C12 C13 1.367(10) .
C13 C14 1.353(10) .
C14 C15 1.379(9) .
C10A C11A 1.366(11) .
C10A C15A 1.382(11) .
C11A C12A 1.394(11) .
C12A C13A 1.349(12) .
C13A C14A 1.357(12) .
C14A C15A 1.370(11) .
C16 C21 1.366(10) .
C16 C17 1.377(10) .
C17 C18 1.383(10) .
C18 C19 1.349(11) .
C19 C20 1.363(11) .
C20 C21 1.387(10) .
C16A C17A 1.380(10) .
C16A C21A 1.405(10) .
C17A C18A 1.379(10) .
C18A C19A 1.379(11) .
C19A C20A 1.353(11) .
C20A C21A 1.387(10) .
P2 C8 1.815(4) .
P2 C28A 1.817(9) .
P2 C22A 1.833(10) .
P2 C22 1.835(6) .
P2 C28 1.856(7) .
C22 C23 1.372(8) .
C22 C27 1.386(8) .
C23 C24 1.388(8) .
C24 C25 1.355(10) .
C25 C26 1.380(10) .
C26 C27 1.382(8) .
C22A C23A 1.376(12) .
C22A C27A 1.387(12) .
C23A C24A 1.390(12) .
C24A C25A 1.366(12) .
C25A C26A 1.348(12) .
C26A C27A 1.383(12) .
C28 C33 1.371(9) .
C28 C29 1.388(9) .
C29 C30 1.378(9) .
C30 C31 1.342(10) .
C31 C32 1.342(10) .
C32 C33 1.381(9) .
C28A C29A 1.369(11) .
C28A C33A 1.373(10) .
C29A C30A 1.383(11) .
C30A C31A 1.353(12) .
C31A C32A 1.340(12) .
C32A C33A 1.397(11) .
P3 C34A 1.811(10) .
P3 C9 1.823(4) .
P3 C40A 1.832(8) .
P3 C34 1.835(6) .
P3 C40 1.844(7) .
C34 C35 1.386(8) .
C34 C39 1.389(8) .
C35 C36 1.391(8) .
C36 C37 1.347(9) .
C37 C38 1.367(9) .
C38 C39 1.400(8) .
C34A C35A 1.365(11) .
C34A C39A 1.381(11) .
C35A C36A 1.374(11) .
C36A C37A 1.345(12) .
C37A C38A 1.346(12) .
C38A C39A 1.394(12) .
C40 C41 1.370(10) .
C40 C45 1.386(10) .
C41 C42 1.398(10) .
C42 C43 1.348(11) .
C43 C44 1.357(11) .
C44 C45 1.394(9) .
C40A C41A 1.373(10) .
C40A C45A 1.385(10) .
C41A C42A 1.397(10) .
C42A C43A 1.341(11) .
C43A C44A 1.343(11) .
C44A C45A 1.389(9) .
C7 B1 1.651(5) .
C8 B1 1.675(6) .
C9 B1 1.678(6) .
B1 C1 1.649(5) .
C1 C2 1.364(6) .
C1 C6 1.397(6) .
C2 C3 1.381(7) .
C3 C4 1.350(8) .
C4 C5 1.381(7) .
C5 C6 1.404(6) .
C1S C6S 1.343(8) .
C1S C2S 1.347(8) .
C2S C3S 1.343(8) .
C3S C4S 1.336(8) .
C4S C5S 1.342(8) .
C5S C6S 1.346(8) .
C1T C6T 1.341(8) .
C1T C2T 1.343(8) .
C2T C3T 1.344(8) .
C3T C4T 1.341(8) .
C4T C5T 1.344(8) .
C5T C6T 1.344(8) .
C1TA C2TA 1.341(8) .
C1TA C6TA 1.342(8) .
C2TA C3TA 1.343(8) .
C3TA C4TA 1.340(8) .
C4TA C5TA 1.346(8) .
C5TA C6TA 1.343(8) .
C1U C2U 1.344(8) .
C1U C6U 1.350(8) .
C2U C3U 1.342(8) .
C3U C4U 1.344(8) .
C4U C5U 1.340(8) .
C5U C6U 1.348(8) .
